data_7130043
loop_
_publ_author_name
'Wittwer, Benjamin'
'Dickmann, Nicole'
'Berg, Stephan'
'Leitner, Daniel'
'Tesi, Lorenzo'
'Hunger, David'
'Gratzl, Raphael'
'van Slageren, Joris'
'Neuman, Nicolas I.'
'Munz, Dominik'
'Hohloch, Stephan'

_publ_section_title
;
 A mesoionic carbene complex of manganese in five oxidation states
;
_journal_name_full 'Chemical Communications'
_journal_paper_doi 10.1039/D2CC00097K
_journal_year 2022
_chemical_formula_moiety 'C64 H76 Mn N14, F6 P'
_chemical_formula_sum 'C64 H76 F6 Mn N14 P'
_chemical_formula_weight 1241.29
_space_group_crystal_system monoclinic
_space_group_IT_number 14
_space_group_name_Hall '-P 2ybc'
_space_group_name_H-M_alt 'P 1 21/c 1'
_atom_sites_solution_hydrogens geom
_audit_creation_date 2022-01-05
_audit_creation_method
;
Olex2 1.2
(compiled 2018.05.29 svn.r3508 for OlexSys, GUI svn.r5506)
;
_audit_update_record
;
2022-01-05 deposited with the CCDC.	2022-04-14 downloaded from the CCDC.
;
_cell_angle_alpha 90
_cell_angle_beta 98.8520(10)
_cell_angle_gamma 90
_cell_formula_units_Z 4
_cell_length_a 13.8631(5)
_cell_length_b 30.7863(10)
_cell_length_c 17.6752(6)
_cell_measurement_reflns_used 10317
_cell_measurement_temperature 120(2)
_cell_measurement_theta_max 25.00
_cell_measurement_theta_min 1.99
_cell_volume 7453.8(4)
_computing_cell_refinement 'Bruker Apex3 suite, 2019'
_computing_data_collection 'Bruker Apex3 suite, 2019'
_computing_data_reduction 'Bruker Apex3 suite, 2019'
_computing_molecular_graphics 'Olex2 (Dolomanov et al., 2009)'
_computing_publication_material 'Olex2 (Dolomanov et al., 2009)'
_computing_structure_refinement 'ShelXL (Sheldrick, 2015)'
_computing_structure_solution 'ShelXT (Sheldrick, 2015)'
_diffrn_ambient_temperature 120.0
_diffrn_measured_fraction_theta_full 0.997
_diffrn_measured_fraction_theta_max 0.997
_diffrn_measurement_device_type 'Bruker D8 Venture'
_diffrn_measurement_method 'omega scans'
_diffrn_radiation_type MoK\a
_diffrn_radiation_wavelength 0.71073
_diffrn_reflns_av_R_equivalents 0.0986
_diffrn_reflns_av_unetI/netI 0.0681
_diffrn_reflns_Laue_measured_fraction_full 0.997
_diffrn_reflns_Laue_measured_fraction_max 0.997
_diffrn_reflns_limit_h_max 16
_diffrn_reflns_limit_h_min -16
_diffrn_reflns_limit_k_max 36
_diffrn_reflns_limit_k_min -36
_diffrn_reflns_limit_l_max 21
_diffrn_reflns_limit_l_min -21
_diffrn_reflns_number 120957
_diffrn_reflns_point_group_measured_fraction_full 0.997
_diffrn_reflns_point_group_measured_fraction_max 0.997
_diffrn_reflns_theta_full 25.000
_diffrn_reflns_theta_max 25.000
_diffrn_reflns_theta_min 1.990
_exptl_absorpt_coefficient_mu 0.257
_exptl_absorpt_correction_T_max 0.7456
_exptl_absorpt_correction_T_min 0.6947
_exptl_absorpt_correction_type multi-scan
_exptl_absorpt_process_details
;
SADABS-2016/2 (Bruker,2016/2) was used for absorption correction.
wR2(int) was 0.0815 before and 0.0523 after correction.
The Ratio of minimum to maximum transmission is 0.9317.
The \l/2 correction factor is Not present.
;
_exptl_crystal_colour purple
_exptl_crystal_density_diffrn 1.106
_exptl_crystal_description block
_exptl_crystal_F_000 2608
_exptl_crystal_size_max 0.05
_exptl_crystal_size_mid 0.04
_exptl_crystal_size_min 0.02
_refine_diff_density_max 1.352
_refine_diff_density_min -0.642
_refine_diff_density_rms 0.091
_refine_ls_extinction_method none
_refine_ls_goodness_of_fit_ref 1.031
_refine_ls_hydrogen_treatment constr
_refine_ls_matrix_type full
_refine_ls_number_parameters 787
_refine_ls_number_reflns 13104
_refine_ls_number_restraints 18
_refine_ls_restrained_S_all 1.034
_refine_ls_R_factor_all 0.1030
_refine_ls_R_factor_gt 0.0844
_refine_ls_shift/su_max 0.002
_refine_ls_shift/su_mean 0.000
_refine_ls_structure_factor_coef Fsqd
_refine_ls_weighting_details 'w=1/[\s^2^(Fo^2^)+(0.0983P)^2^+26.7546P] where P=(Fo^2^+2Fc^2^)/3'
_refine_ls_weighting_scheme calc
_refine_ls_wR_factor_gt 0.2168
_refine_ls_wR_factor_ref 0.2336
_reflns_Friedel_coverage 0.000
_reflns_number_gt 10290
_reflns_number_total 13104
_reflns_threshold_expression 'I > 2\s(I)'
_cod_data_source_file d2cc00097k2.cif
_cod_data_source_block sh_0025n_0m
_cod_database_code 7130043
_shelx_shelxl_version_number 2014/7
_shelx_space_group_comment
;
The symmetry employed for this shelxl refinement is uniquely defined
by the following loop, which should always be used as a source of
symmetry information in preference to the above space-group names.
They are only intended as comments.
;
_exptl_absorpt_special_details 'Blessing, 1995'
_olex2_refinement_description
;
1. Fixed Uiso
 At 1.2 times of:
  All C(H) groups, All C(H,H) groups
 At 1.5 times of:
  All C(H,H,H) groups
2. Uiso/Uaniso restraints and constraints
Uanis(C28A) \\sim Ueq: with sigma of 0.001 and sigma for terminal atoms of 0.002
Uanis(C26A) \\sim Ueq, Uanis(C27A) \\sim Ueq: with sigma of 0.001 and sigma for
terminal atoms of 0.002
3.a Secondary CH2 refined with riding coordinates:
 C5(H5A,H5B), C11(H11A,H11B), C7(H7A,H7B), C12(H12A,H12B), C9(H9A,H9B),
 C11A(H11C,H11D), C6A(H6AA,H6AB), C6(H6A,H6B), C12A(H12C,H12D), C10(H10A,H10B),
 C5A(H5AA,H5AB), C8(H8A,H8B), C8A(H8AA,H8AB), C9A(H9AA,H9AB), C7A(H7AA,H7AB),
 C10A(H10C,H10D)
3.b Aromatic/amide H refined with riding coordinates:
 C22(H22), C20(H20), C15A(H15A), C17A(H17A), C15(H15), C20A(H20A), C17(H17),
 C22A(H22A)
3.c Idealised Me refined as rotating group:
 C30(H30A,H30B,H30C), C28(H28A,H28B,H28C), C32A(H32A,H32B,H32C), C31(H31A,H31B,
 H31C), C31A(H31D,H31E,H31F), C32(H32D,H32E,H32F), C26A(H26A,H26B,H26C),
 C28A(H28D,H28E,H28F), C26(H26D,H26E,H26F), C30A(H30D,H30E,H30F), C27A(H27A,
 H27B,H27C), C27(H27D,H27E,H27F)
;
_olex2_submission_special_instructions 'No special instructions were received'

loop_
_space_group_symop_operation_xyz
'x, y, z'
'-x, y+1/2, -z+1/2'
'-x, -y, -z'
'x, -y-1/2, z-1/2'

loop_
_atom_site_label
_atom_site_type_symbol
_atom_site_fract_x
_atom_site_fract_y
_atom_site_fract_z
_atom_site_U_iso_or_equiv
_atom_site_adp_type
_atom_site_occupancy
_atom_site_site_symmetry_order
_atom_site_calc_flag
_atom_site_refinement_flags_posn
_atom_site_refinement_flags_adp
_atom_site_refinement_flags_occupancy
_atom_site_disorder_assembly
_atom_site_disorder_group
Mn1 Mn 0.58535(4) 0.61447(2) 0.29724(3) 0.01584(16) Uani 1 1 d . . . . .
P1 P 0.71009(17) 0.60965(5) 0.81381(9) 0.0658(6) Uani 1 1 d . . . . .
N10 N 0.4430(2) 0.61466(10) 0.29548(18) 0.0171(6) Uani 1 1 d . . . . .
N10A N 0.7279(2) 0.61456(10) 0.29794(18) 0.0189(7) Uani 1 1 d . . . . .
N1 N 0.5292(2) 0.64500(10) 0.45151(18) 0.0187(7) Uani 1 1 d . . . . .
N5 N 0.6537(2) 0.65562(10) 0.53077(18) 0.0190(7) Uani 1 1 d . . . . .
N3 N 0.5585(2) 0.65817(11) 0.52434(18) 0.0208(7) Uani 1 1 d . . . . .
F1 F 0.7745(3) 0.58819(12) 0.7578(2) 0.0688(10) Uani 1 1 d . . . . .
N1A N 0.6793(2) 0.52605(10) 0.3498(2) 0.0231(7) Uani 1 1 d . . . . .
N2A N 0.6606(2) 0.70357(11) 0.2484(2) 0.0241(7) Uani 1 1 d . . . . .
N6A N 0.5498(3) 0.74896(11) 0.2346(2) 0.0270(8) Uani 1 1 d . . . . .
F5 F 0.6218(3) 0.61350(11) 0.7428(2) 0.0704(11) Uani 1 1 d . . . . .
N2 N 0.4733(2) 0.58352(12) 0.14098(19) 0.0270(8) Uani 1 1 d . . . . .
N6 N 0.5699(3) 0.56606(13) 0.0681(2) 0.0297(8) Uani 1 1 d . . . . .
F3 F 0.6705(3) 0.56291(11) 0.83285(19) 0.0681(11) Uani 1 1 d . . . . .
N5A N 0.5748(3) 0.48381(11) 0.3793(2) 0.0264(8) Uani 1 1 d . . . . .
N4A N 0.6424(3) 0.74546(11) 0.2302(2) 0.0304(8) Uani 1 1 d . . . . .
N3A N 0.6694(3) 0.48585(11) 0.3775(2) 0.0303(8) Uani 1 1 d . . . . .
C1 C 0.6030(3) 0.63436(12) 0.4104(2) 0.0173(7) Uani 1 1 d . . . . .
C1A C 0.5953(3) 0.55054(12) 0.3349(2) 0.0192(8) Uani 1 1 d . . . . .
C3 C 0.6865(3) 0.64157(12) 0.4661(2) 0.0174(8) Uani 1 1 d . . . . .
N4 N 0.4762(3) 0.56710(15) 0.0704(2) 0.0367(9) Uani 1 1 d . . . . .
F4 F 0.7447(4) 0.65697(12) 0.7927(2) 0.0884(15) Uani 1 1 d . . . . .
C23 C 0.4272(3) 0.64086(12) 0.4278(2) 0.0191(8) Uani 1 1 d . . . . .
C14 C 0.2756(3) 0.60860(13) 0.2540(2) 0.0240(8) Uani 1 1 d . . . . .
C2A C 0.5827(3) 0.67967(12) 0.2646(2) 0.0192(8) Uani 1 1 d . . . . .
C2 C 0.5619(3) 0.59309(13) 0.1840(2) 0.0216(8) Uani 1 1 d . . . . .
C4A C 0.5087(3) 0.71162(13) 0.2548(2) 0.0240(9) Uani 1 1 d . . . . .
C13 C 0.3708(3) 0.60394(13) 0.2351(2) 0.0205(8) Uani 1 1 d . . . . .
C19 C 0.2897(3) 0.62261(12) 0.3327(2) 0.0200(8) Uani 1 1 d . . . . .
C24 C 0.3921(3) 0.62612(12) 0.3540(2) 0.0173(8) Uani 1 1 d . . . . .
C24A C 0.7924(3) 0.58047(13) 0.3157(2) 0.0218(8) Uani 1 1 d . . . . .
C22 C 0.3627(3) 0.65117(13) 0.4778(2) 0.0230(8) Uani 1 1 d . . . . .
H22 H 0.3880 0.6619 0.5272 0.028 Uiso 1 1 calc R . . . .
C20 C 0.2259(3) 0.63232(13) 0.3834(2) 0.0246(9) Uani 1 1 d . . . . .
H20 H 0.1576 0.6295 0.3677 0.030 Uiso 1 1 calc R . . . .
C4 C 0.6258(3) 0.58096(13) 0.1321(2) 0.0238(8) Uani 1 1 d . . . . .
C5 C 0.7931(3) 0.63436(14) 0.4672(2) 0.0242(9) Uani 1 1 d . . . . .
H5A H 0.8136 0.6493 0.4228 0.029 Uiso 1 1 calc R . . . .
H5B H 0.8051 0.6029 0.4618 0.029 Uiso 1 1 calc R . . . .
C13A C 0.7855(3) 0.64822(13) 0.2790(2) 0.0221(8) Uani 1 1 d . . . . .
C21 C 0.2618(3) 0.64635(14) 0.4579(2) 0.0276(9) Uani 1 1 d . . . . .
C3A C 0.5263(3) 0.52087(12) 0.3553(2) 0.0234(8) Uani 1 1 d . . . . .
C19A C 0.8889(3) 0.59172(14) 0.3076(2) 0.0247(9) Uani 1 1 d . . . . .
C18A C 0.7597(3) 0.69034(14) 0.2546(2) 0.0259(9) Uani 1 1 d . . . . .
C14A C 0.8850(3) 0.63629(14) 0.2840(2) 0.0249(9) Uani 1 1 d . . . . .
C23A C 0.7752(3) 0.53848(13) 0.3390(3) 0.0258(9) Uani 1 1 d . . . . .
C15A C 0.9560(3) 0.66577(15) 0.2694(3) 0.0310(10) Uani 1 1 d . . . . .
H15A H 1.0224 0.6570 0.2746 0.037 Uiso 1 1 calc R . . . .
C11 C 0.7124(3) 0.66626(14) 0.6047(2) 0.0253(9) Uani 1 1 d . . . . .
H11A H 0.6768 0.6581 0.6470 0.030 Uiso 1 1 calc R . . . .
H11B H 0.7258 0.6978 0.6079 0.030 Uiso 1 1 calc R . . . .
F2 F 0.7958(4) 0.60577(17) 0.8840(2) 0.1047(17) Uani 1 1 d . . . . .
C7 C 0.8554(3) 0.65084(16) 0.5407(2) 0.0300(10) Uani 1 1 d . . . . .
H7A H 0.9202 0.6367 0.5469 0.036 Uiso 1 1 calc R . . . .
H7B H 0.8652 0.6826 0.5366 0.036 Uiso 1 1 calc R . . . .
C16A C 0.9302(3) 0.70780(16) 0.2473(3) 0.0376(11) Uani 1 1 d . . . . .
C18 C 0.3786(3) 0.58980(15) 0.1613(2) 0.0296(10) Uani 1 1 d . . . . .
C17A C 0.8311(3) 0.71922(16) 0.2391(3) 0.0359(11) Uani 1 1 d . . . . .
H17A H 0.8122 0.7477 0.2223 0.043 Uiso 1 1 calc R . . . .
C15 C 0.1926(3) 0.60089(17) 0.2002(3) 0.0373(11) Uani 1 1 d . . . . .
H15 H 0.1297 0.6048 0.2141 0.045 Uiso 1 1 calc R . . . .
C20A C 0.9646(3) 0.56142(16) 0.3177(3) 0.0370(11) Uani 1 1 d . . . . .
H20A H 1.0288 0.5701 0.3118 0.044 Uiso 1 1 calc R . . . .
F6 F 0.6429(5) 0.63148(14) 0.8689(3) 0.1074(19) Uani 1 1 d . . . . .
C12 C 0.6029(4) 0.55021(18) -0.0030(3) 0.0378(11) Uani 1 1 d . . . . .
H12A H 0.5944 0.5734 -0.0424 0.045 Uiso 1 1 calc R . . . .
H12B H 0.5632 0.5249 -0.0233 0.045 Uiso 1 1 calc R . . . .
C9 C 0.8066(3) 0.64126(14) 0.6107(2) 0.0269(9) Uani 1 1 d . . . . .
H9A H 0.7933 0.6098 0.6135 0.032 Uiso 1 1 calc R . . . .
H9B H 0.8505 0.6498 0.6579 0.032 Uiso 1 1 calc R . . . .
C11A C 0.5341(3) 0.44302(14) 0.4049(3) 0.0356(11) Uani 1 1 d . . . . .
H11C H 0.5793 0.4306 0.4484 0.043 Uiso 1 1 calc R . . . .
H11D H 0.5259 0.4216 0.3627 0.043 Uiso 1 1 calc R . . . .
C6A C 0.4043(3) 0.71232(15) 0.2675(3) 0.0345(11) Uani 1 1 d . . . . .
H6AA H 0.4018 0.7083 0.3227 0.041 Uiso 1 1 calc R . . . .
H6AB H 0.3692 0.6877 0.2397 0.041 Uiso 1 1 calc R . . . .
C6 C 0.7342(3) 0.58065(18) 0.1359(3) 0.0367(11) Uani 1 1 d . . . . .
H6A H 0.7623 0.5575 0.1714 0.044 Uiso 1 1 calc R . . . .
H6B H 0.7610 0.6088 0.1567 0.044 Uiso 1 1 calc R . . . .
C12A C 0.5032(4) 0.79182(14) 0.2200(3) 0.0393(12) Uani 1 1 d . . . . .
H12C H 0.4824 0.7960 0.1643 0.047 Uiso 1 1 calc R . . . .
H12D H 0.5500 0.8151 0.2388 0.047 Uiso 1 1 calc R . . . .
C10 C 0.7077(4) 0.53759(17) 0.0144(3) 0.0395(12) Uani 1 1 d . . . . .
H10A H 0.7144 0.5107 0.0456 0.047 Uiso 1 1 calc R . . . .
H10B H 0.7333 0.5317 -0.0339 0.047 Uiso 1 1 calc R . . . .
C5A C 0.4184(3) 0.52280(14) 0.3570(3) 0.0336(10) Uani 1 1 d . . . . .
H5AA H 0.3854 0.5350 0.3080 0.040 Uiso 1 1 calc R . . . .
H5AB H 0.4063 0.5427 0.3985 0.040 Uiso 1 1 calc R . . . .
C17 C 0.2957(3) 0.58211(19) 0.1087(3) 0.0427(13) Uani 1 1 d . . . . .
H17 H 0.3028 0.5727 0.0586 0.051 Uiso 1 1 calc R . . . .
C22A C 0.8521(3) 0.50847(15) 0.3491(3) 0.0407(12) Uani 1 1 d . . . . .
H22A H 0.8398 0.4799 0.3654 0.049 Uiso 1 1 calc R . . . .
C29 C 0.1914(4) 0.6551(2) 0.5152(3) 0.0444(13) Uani 1 1 d . . . . .
C16 C 0.2015(4) 0.5877(2) 0.1269(3) 0.0492(15) Uani 1 1 d . . . . .
C21A C 0.9468(4) 0.51919(18) 0.3360(4) 0.0483(14) Uani 1 1 d . . . . .
C8 C 0.7646(3) 0.5731(2) 0.0568(3) 0.0440(13) Uani 1 1 d . . . . .
H8A H 0.7548 0.6002 0.0265 0.053 Uiso 1 1 calc R . . . .
H8B H 0.8349 0.5657 0.0635 0.053 Uiso 1 1 calc R . . . .
C25A C 1.0087(4) 0.7412(2) 0.2336(4) 0.0520(15) Uani 1 1 d . . . . .
C8A C 0.3520(4) 0.75491(17) 0.2404(4) 0.0517(15) Uani 1 1 d . . . . .
H8AA H 0.3322 0.7539 0.1841 0.062 Uiso 1 1 calc R . . . .
H8AB H 0.2921 0.7578 0.2641 0.062 Uiso 1 1 calc R . . . .
C9A C 0.4367(4) 0.45253(17) 0.4293(4) 0.0525(15) Uani 1 1 d . . . . .
H9AA H 0.4033 0.4249 0.4374 0.063 Uiso 1 1 calc R . . . .
H9AB H 0.4469 0.4686 0.4784 0.063 Uiso 1 1 calc R . . . .
C7A C 0.3741(4) 0.47895(17) 0.3697(4) 0.0564(17) Uani 1 1 d . . . . .
H7AA H 0.3093 0.4833 0.3856 0.068 Uiso 1 1 calc R . . . .
H7AB H 0.3641 0.4627 0.3208 0.068 Uiso 1 1 calc R . . . .
C10A C 0.4164(4) 0.79377(17) 0.2610(4) 0.0510(14) Uani 1 1 d . . . . .
H10C H 0.3790 0.8207 0.2466 0.061 Uiso 1 1 calc R . . . .
H10D H 0.4384 0.7943 0.3170 0.061 Uiso 1 1 calc R . . . .
C25 C 0.1101(4) 0.5805(3) 0.0663(4) 0.077(2) Uani 1 1 d . . . . .
C29A C 1.0279(4) 0.4845(2) 0.3423(4) 0.0618(17) Uani 1 1 d . . . . .
C30 C 0.2412(5) 0.6629(3) 0.5942(4) 0.092(3) Uani 1 1 d . . . . .
H30A H 0.2816 0.6377 0.6118 0.137 Uiso 1 1 calc GR . . . .
H30B H 0.1923 0.6674 0.6280 0.137 Uiso 1 1 calc GR . . . .
H30C H 0.2826 0.6888 0.5950 0.137 Uiso 1 1 calc GR . . . .
C28 C 0.0389(5) 0.6134(3) 0.0671(5) 0.089(3) Uani 1 1 d . . . . .
H28A H 0.0255 0.6174 0.1195 0.133 Uiso 1 1 calc GR . . . .
H28B H -0.0213 0.6048 0.0338 0.133 Uiso 1 1 calc GR . . . .
H28C H 0.0632 0.6407 0.0486 0.133 Uiso 1 1 calc GR . . . .
C32A C 0.9905(5) 0.4451(2) 0.2966(5) 0.082(2) Uani 1 1 d . . . . .
H32A H 0.9376 0.4318 0.3195 0.123 Uiso 1 1 calc GR . . . .
H32B H 1.0436 0.4241 0.2967 0.123 Uiso 1 1 calc GR . . . .
H32C H 0.9658 0.4538 0.2438 0.123 Uiso 1 1 calc GR . . . .
C31 C 0.1098(5) 0.6817(4) 0.4857(4) 0.102(3) Uani 1 1 d . . . . .
H31A H 0.1331 0.7098 0.4696 0.152 Uiso 1 1 calc GR . . . .
H31B H 0.0689 0.6863 0.5255 0.152 Uiso 1 1 calc GR . . . .
H31C H 0.0714 0.6672 0.4416 0.152 Uiso 1 1 calc GR . . . .
C31A C 1.0577(8) 0.4734(4) 0.4254(6) 0.142(5) Uani 1 1 d . . . . .
H31D H 1.0814 0.4996 0.4538 0.214 Uiso 1 1 calc GR . . . .
H31E H 1.1098 0.4516 0.4305 0.214 Uiso 1 1 calc GR . . . .
H31F H 1.0014 0.4618 0.4462 0.214 Uiso 1 1 calc GR . . . .
C32 C 0.1371(6) 0.6095(3) 0.5278(4) 0.080(2) Uani 1 1 d . . . . .
H32D H 0.0939 0.6015 0.4806 0.119 Uiso 1 1 calc GR . . . .
H32E H 0.0985 0.6127 0.5695 0.119 Uiso 1 1 calc GR . . . .
H32F H 0.1861 0.5867 0.5410 0.119 Uiso 1 1 calc GR . . . .
C26A C 1.0804(6) 0.7471(3) 0.3046(5) 0.086(2) Uani 1 1 d . U . . .
H26A H 1.0458 0.7545 0.3472 0.129 Uiso 1 1 calc GR . . . .
H26B H 1.1257 0.7706 0.2969 0.129 Uiso 1 1 calc GR . . . .
H26C H 1.1171 0.7201 0.3164 0.129 Uiso 1 1 calc GR . . . .
C28A C 0.9711(6) 0.7803(3) 0.1974(5) 0.087(2) Uani 1 1 d . U . . .
H28D H 0.9315 0.7734 0.1481 0.131 Uiso 1 1 calc GR . . . .
H28E H 1.0254 0.7992 0.1891 0.131 Uiso 1 1 calc GR . . . .
H28F H 0.9307 0.7952 0.2302 0.131 Uiso 1 1 calc GR . . . .
C26 C 0.1288(6) 0.5615(4) -0.0045(5) 0.129(5) Uani 1 1 d . . . . .
H26D H 0.1669 0.5818 -0.0308 0.194 Uiso 1 1 calc GR . . . .
H26E H 0.0667 0.5552 -0.0373 0.194 Uiso 1 1 calc GR . . . .
H26F H 0.1657 0.5344 0.0063 0.194 Uiso 1 1 calc GR . . . .
C30A C 1.1161(6) 0.4996(3) 0.3108(7) 0.116(4) Uani 1 1 d . . . . .
H30D H 1.0964 0.5107 0.2587 0.173 Uiso 1 1 calc GR . . . .
H30E H 1.1614 0.4753 0.3097 0.173 Uiso 1 1 calc GR . . . .
H30F H 1.1482 0.5228 0.3433 0.173 Uiso 1 1 calc GR . . . .
C27A C 1.0740(6) 0.7208(3) 0.1761(5) 0.089(2) Uani 1 1 d . U . . .
H27A H 1.1007 0.6929 0.1963 0.134 Uiso 1 1 calc GR . . . .
H27B H 1.1276 0.7406 0.1704 0.134 Uiso 1 1 calc GR . . . .
H27C H 1.0338 0.7162 0.1261 0.134 Uiso 1 1 calc GR . . . .
C27 C 0.0535(7) 0.5390(3) 0.0971(7) 0.127(4) Uani 1 1 d . . . . .
H27D H 0.0994 0.5149 0.1089 0.191 Uiso 1 1 calc GR . . . .
H27E H -0.0001 0.5300 0.0574 0.191 Uiso 1 1 calc GR . . . .
H27F H 0.0271 0.5473 0.1434 0.191 Uiso 1 1 calc GR . . . .

loop_
_atom_site_aniso_label
_atom_site_aniso_U_11
_atom_site_aniso_U_22
_atom_site_aniso_U_33
_atom_site_aniso_U_23
_atom_site_aniso_U_13
_atom_site_aniso_U_12
Mn1 0.0122(3) 0.0189(3) 0.0168(3) 0.0019(2) 0.0035(2) 0.0011(2)
P1 0.1314(17) 0.0398(8) 0.0335(8) 0.0008(6) 0.0361(9) -0.0017(9)
N10 0.0152(15) 0.0194(16) 0.0169(16) 0.0028(12) 0.0029(12) 0.0015(12)
N10A 0.0165(16) 0.0221(16) 0.0184(16) 0.0007(13) 0.0037(13) 0.0007(13)
N1 0.0183(16) 0.0196(16) 0.0182(16) 0.0021(12) 0.0031(13) 0.0005(12)
N5 0.0198(17) 0.0183(15) 0.0190(16) 0.0004(13) 0.0029(13) 0.0000(13)
N3 0.0195(17) 0.0255(17) 0.0173(16) -0.0023(13) 0.0026(13) -0.0009(13)
F1 0.096(3) 0.068(2) 0.048(2) -0.0002(17) 0.031(2) 0.002(2)
N1A 0.0218(17) 0.0186(16) 0.0291(19) 0.0023(14) 0.0042(14) 0.0030(13)
N2A 0.0189(17) 0.0250(18) 0.0275(18) 0.0073(14) 0.0004(14) 0.0017(13)
N6A 0.0261(19) 0.0231(18) 0.032(2) 0.0082(15) 0.0059(15) 0.0024(14)
F5 0.112(3) 0.0420(19) 0.062(2) 0.0089(16) 0.031(2) 0.0108(19)
N2 0.0166(17) 0.045(2) 0.0194(17) -0.0073(15) 0.0030(14) -0.0001(15)
N6 0.0240(19) 0.045(2) 0.0217(18) -0.0051(16) 0.0081(15) -0.0019(16)
F3 0.122(3) 0.0432(18) 0.0473(19) 0.0126(15) 0.040(2) 0.0056(19)
N5A 0.0281(19) 0.0201(17) 0.0306(19) 0.0027(14) 0.0035(15) -0.0007(14)
N4A 0.0231(19) 0.0247(18) 0.042(2) 0.0112(16) 0.0017(16) -0.0012(14)
N3A 0.0254(19) 0.0230(18) 0.042(2) 0.0067(16) 0.0051(16) 0.0029(14)
C1 0.0153(18) 0.0171(18) 0.0202(19) 0.0047(15) 0.0053(15) -0.0005(14)
C1A 0.0172(19) 0.0219(19) 0.0187(19) -0.0010(15) 0.0030(15) 0.0013(15)
C3 0.0187(19) 0.0173(18) 0.0167(18) 0.0013(14) 0.0040(15) 0.0005(14)
N4 0.027(2) 0.062(3) 0.0213(19) -0.0143(18) 0.0050(16) -0.0041(18)
F4 0.168(5) 0.049(2) 0.053(2) -0.0014(17) 0.034(3) -0.023(2)
C23 0.0167(19) 0.0190(18) 0.022(2) 0.0014(15) 0.0051(15) -0.0001(14)
C14 0.0175(19) 0.030(2) 0.024(2) -0.0006(17) 0.0034(16) 0.0009(16)
C2A 0.0158(18) 0.025(2) 0.0177(18) -0.0005(15) 0.0040(15) -0.0012(15)
C2 0.0170(19) 0.026(2) 0.022(2) 0.0033(16) 0.0047(16) 0.0011(15)
C4A 0.025(2) 0.023(2) 0.026(2) 0.0069(16) 0.0076(17) 0.0002(16)
C13 0.0149(18) 0.024(2) 0.022(2) -0.0002(16) 0.0034(15) 0.0010(15)
C19 0.0130(18) 0.0230(19) 0.025(2) 0.0011(15) 0.0063(15) 0.0011(15)
C24 0.0178(19) 0.0164(18) 0.0187(19) 0.0030(14) 0.0060(15) 0.0021(14)
C24A 0.0188(19) 0.026(2) 0.021(2) -0.0026(16) 0.0032(16) 0.0040(16)
C22 0.021(2) 0.027(2) 0.022(2) -0.0018(16) 0.0047(16) 0.0038(16)
C20 0.019(2) 0.028(2) 0.028(2) 0.0007(17) 0.0091(17) 0.0004(16)
C4 0.025(2) 0.031(2) 0.0161(19) -0.0001(16) 0.0053(16) 0.0001(17)
C5 0.019(2) 0.032(2) 0.022(2) -0.0003(17) 0.0048(16) -0.0018(16)
C13A 0.0184(19) 0.029(2) 0.0193(19) 0.0040(16) 0.0034(15) 0.0016(16)
C21 0.020(2) 0.038(2) 0.026(2) 0.0017(18) 0.0081(17) 0.0060(17)
C3A 0.023(2) 0.0179(19) 0.028(2) 0.0002(16) 0.0022(17) 0.0014(15)
C19A 0.018(2) 0.030(2) 0.027(2) -0.0013(17) 0.0068(16) 0.0028(16)
C18A 0.020(2) 0.029(2) 0.028(2) 0.0077(17) 0.0002(17) -0.0012(16)
C14A 0.019(2) 0.035(2) 0.021(2) 0.0006(17) 0.0033(16) 0.0013(17)
C23A 0.018(2) 0.026(2) 0.034(2) 0.0002(17) 0.0051(17) 0.0043(16)
C15A 0.016(2) 0.044(3) 0.033(2) 0.008(2) 0.0018(17) -0.0016(18)
C11 0.028(2) 0.029(2) 0.018(2) -0.0014(16) 0.0014(17) -0.0021(17)
F2 0.165(5) 0.109(4) 0.039(2) 0.006(2) 0.012(3) -0.022(3)
C7 0.022(2) 0.043(3) 0.024(2) -0.0012(19) 0.0018(17) -0.0034(18)
C16A 0.023(2) 0.045(3) 0.044(3) 0.017(2) 0.003(2) -0.002(2)
C18 0.018(2) 0.046(3) 0.024(2) -0.0041(19) 0.0026(17) 0.0002(18)
C17A 0.022(2) 0.038(3) 0.047(3) 0.019(2) 0.001(2) -0.0064(19)
C15 0.016(2) 0.060(3) 0.036(3) -0.010(2) 0.0035(19) 0.003(2)
C20A 0.022(2) 0.038(3) 0.052(3) 0.001(2) 0.009(2) 0.0047(19)
F6 0.201(6) 0.063(3) 0.079(3) -0.013(2) 0.085(4) 0.002(3)
C12 0.037(3) 0.057(3) 0.023(2) -0.016(2) 0.014(2) -0.006(2)
C9 0.025(2) 0.035(2) 0.021(2) 0.0009(17) 0.0017(17) 0.0022(17)
C11A 0.035(3) 0.019(2) 0.053(3) 0.008(2) 0.007(2) -0.0042(18)
C6A 0.026(2) 0.032(2) 0.048(3) 0.013(2) 0.015(2) 0.0089(19)
C6 0.024(2) 0.061(3) 0.026(2) -0.005(2) 0.0095(19) 0.001(2)
C12A 0.040(3) 0.023(2) 0.057(3) 0.014(2) 0.013(2) 0.007(2)
C10 0.047(3) 0.050(3) 0.025(2) -0.002(2) 0.015(2) 0.011(2)
C5A 0.024(2) 0.027(2) 0.050(3) 0.009(2) 0.008(2) -0.0047(18)
C17 0.020(2) 0.079(4) 0.028(2) -0.018(2) 0.0000(19) 0.003(2)
C22A 0.030(3) 0.026(2) 0.066(3) 0.006(2) 0.009(2) 0.0090(19)
C29 0.028(2) 0.073(4) 0.033(3) -0.010(2) 0.011(2) 0.012(2)
C16 0.021(2) 0.088(4) 0.036(3) -0.022(3) -0.003(2) 0.006(2)
C21A 0.029(3) 0.047(3) 0.071(4) 0.002(3) 0.016(3) 0.009(2)
C8 0.024(2) 0.077(4) 0.033(3) -0.008(2) 0.011(2) 0.001(2)
C25A 0.025(3) 0.066(4) 0.064(4) 0.032(3) 0.005(2) -0.011(2)
C8A 0.032(3) 0.038(3) 0.090(4) 0.024(3) 0.026(3) 0.016(2)
C9A 0.048(3) 0.031(3) 0.082(4) 0.016(3) 0.021(3) -0.008(2)
C7A 0.035(3) 0.029(3) 0.107(5) 0.012(3) 0.018(3) -0.003(2)
C10A 0.058(4) 0.033(3) 0.068(4) 0.014(3) 0.025(3) 0.017(2)
C25 0.021(3) 0.149(7) 0.057(4) -0.047(4) -0.006(3) 0.015(4)
C29A 0.043(3) 0.045(3) 0.099(5) 0.002(3) 0.015(3) 0.013(3)
C30 0.051(4) 0.193(9) 0.038(3) 0.000(4) 0.029(3) 0.026(5)
C28 0.053(4) 0.108(6) 0.088(5) -0.034(5) -0.042(4) 0.027(4)
C32A 0.057(4) 0.067(4) 0.120(7) -0.026(4) 0.007(4) 0.022(3)
C31 0.058(4) 0.197(10) 0.054(4) 0.008(5) 0.022(4) 0.062(6)
C31A 0.147(9) 0.164(10) 0.099(7) -0.042(7) -0.038(6) 0.123(9)
C32 0.070(5) 0.106(6) 0.069(5) 0.004(4) 0.033(4) -0.012(4)
C26A 0.084(3) 0.086(3) 0.087(3) 0.0055(19) 0.0117(19) -0.0075(19)
C28A 0.083(3) 0.086(3) 0.092(3) 0.0108(19) 0.0138(19) -0.0059(19)
C26 0.056(5) 0.223(12) 0.092(6) -0.104(7) -0.038(4) 0.043(6)
C30A 0.060(5) 0.091(6) 0.204(12) -0.019(7) 0.044(6) 0.036(4)
C27A 0.087(3) 0.091(3) 0.091(3) 0.0013(19) 0.0189(19) -0.0043(19)
C27 0.068(6) 0.129(8) 0.167(11) -0.066(8) -0.038(6) -0.005(6)

loop_
_atom_type_symbol
_atom_type_description
_atom_type_scat_dispersion_real
_atom_type_scat_dispersion_imag
_atom_type_scat_source
C C 0.0033 0.0016 'International Tables Vol C Tables 4.2.6.8 and 6.1.1.4'
H H 0.0000 0.0000 'International Tables Vol C Tables 4.2.6.8 and 6.1.1.4'
F F 0.0171 0.0103 'International Tables Vol C Tables 4.2.6.8 and 6.1.1.4'
Mn Mn 0.3368 0.7283 'International Tables Vol C Tables 4.2.6.8 and 6.1.1.4'
N N 0.0061 0.0033 'International Tables Vol C Tables 4.2.6.8 and 6.1.1.4'
P P 0.1023 0.0942 'International Tables Vol C Tables 4.2.6.8 and 6.1.1.4'

loop_
_geom_angle_atom_site_label_1
_geom_angle_atom_site_label_2
_geom_angle_atom_site_label_3
_geom_angle
_geom_angle_site_symmetry_1
_geom_angle_site_symmetry_3
_geom_angle_publ_flag
N10 Mn1 N10A 179.41(14) . . ?
N10 Mn1 C1 89.06(14) . . ?
N10 Mn1 C1A 91.41(14) . . ?
N10 Mn1 C2A 91.01(14) . . ?
N10 Mn1 C2 88.74(14) . . ?
N10A Mn1 C1 91.39(14) . . ?
N10A Mn1 C1A 88.99(14) . . ?
N10A Mn1 C2A 88.61(14) . . ?
N10A Mn1 C2 90.83(14) . . ?
C1 Mn1 C1A 88.77(14) . . ?
C1 Mn1 C2A 88.67(14) . . ?
C1 Mn1 C2 177.48(15) . . ?
C1A Mn1 C2A 176.45(15) . . ?
C1A Mn1 C2 90.06(15) . . ?
C2 Mn1 C2A 92.59(15) . . ?
F1 P1 F5 88.7(2) . . ?
F1 P1 F3 90.0(2) . . ?
F1 P1 F4 90.9(2) . . ?
F1 P1 F2 91.8(3) . . ?
F1 P1 F6 178.7(3) . . ?
F3 P1 F5 89.2(2) . . ?
F3 P1 F4 177.3(3) . . ?
F3 P1 F6 90.0(2) . . ?
F4 P1 F5 88.3(2) . . ?
F2 P1 F5 179.4(3) . . ?
F2 P1 F3 90.4(3) . . ?
F2 P1 F4 92.1(3) . . ?
F2 P1 F6 89.5(3) . . ?
F6 P1 F5 90.0(3) . . ?
F6 P1 F4 89.0(2) . . ?
C13 N10 Mn1 128.0(3) . . ?
C24 N10 Mn1 127.9(3) . . ?
C24 N10 C13 104.2(3) . . ?
C24A N10A Mn1 127.7(3) . . ?
C13A N10A Mn1 128.0(3) . . ?
C13A N10A C24A 104.3(3) . . ?
N3 N1 C1 115.7(3) . . ?
N3 N1 C23 116.6(3) . . ?
C1 N1 C23 127.5(3) . . ?
N3 N5 C3 114.0(3) . . ?
N3 N5 C11 118.5(3) . . ?
C3 N5 C11 127.4(3) . . ?
N5 N3 N1 102.5(3) . . ?
N3A N1A C1A 116.2(3) . . ?
N3A N1A C23A 116.5(3) . . ?
C1A N1A C23A 127.3(3) . . ?
N4A N2A C2A 116.1(3) . . ?
N4A N2A C18A 115.9(3) . . ?
C2A N2A C18A 127.8(3) . . ?
N4A N6A C4A 113.8(3) . . ?
N4A N6A C12A 118.2(3) . . ?
C4A N6A C12A 127.9(4) . . ?
N4 N2 C2 116.1(3) . . ?
N4 N2 C18 116.3(3) . . ?
C2 N2 C18 127.6(3) . . ?
N4 N6 C4 114.3(3) . . ?
N4 N6 C12 118.1(4) . . ?
C4 N6 C12 127.6(4) . . ?
N3A N5A C3A 113.5(3) . . ?
N3A N5A C11A 118.4(3) . . ?
C3A N5A C11A 128.0(4) . . ?
N6A N4A N2A 102.4(3) . . ?
N5A N3A N1A 102.1(3) . . ?
N1 C1 Mn1 126.2(3) . . ?
N1 C1 C3 100.9(3) . . ?
C3 C1 Mn1 132.9(3) . . ?
N1A C1A Mn1 126.3(3) . . ?
N1A C1A C3A 100.6(3) . . ?
C3A C1A Mn1 133.0(3) . . ?
N5 C3 C1 106.9(3) . . ?
N5 C3 C5 119.5(3) . . ?
C1 C3 C5 133.5(3) . . ?
N6 N4 N2 102.0(3) . . ?
C24 C23 N1 119.6(3) . . ?
C22 C23 N1 120.2(4) . . ?
C22 C23 C24 120.2(4) . . ?
C13 C14 C19 105.4(3) . . ?
C15 C14 C13 121.4(4) . . ?
C15 C14 C19 133.2(4) . . ?
N2A C2A Mn1 126.3(3) . . ?
N2A C2A C4A 100.4(3) . . ?
C4A C2A Mn1 133.3(3) . . ?
N2 C2 Mn1 126.4(3) . . ?
N2 C2 C4 100.3(3) . . ?
C4 C2 Mn1 133.1(3) . . ?
N6A C4A C2A 107.3(3) . . ?
N6A C4A C6A 118.8(4) . . ?
C2A C4A C6A 133.7(4) . . ?
N10 C13 C14 112.5(3) . . ?
N10 C13 C18 130.0(4) . . ?
C18 C13 C14 117.6(4) . . ?
C24 C19 C14 105.2(3) . . ?
C20 C19 C14 133.2(4) . . ?
C20 C19 C24 121.6(4) . . ?
N10 C24 C23 129.5(3) . . ?
N10 C24 C19 112.8(3) . . ?
C23 C24 C19 117.7(3) . . ?
N10A C24A C19A 112.4(4) . . ?
N10A C24A C23A 129.7(4) . . ?
C23A C24A C19A 117.9(4) . . ?
C23 C22 C21 122.3(4) . . ?
C19 C20 C21 120.3(4) . . ?
N6 C4 C2 107.3(4) . . ?
N6 C4 C6 118.7(4) . . ?
C2 C4 C6 134.0(4) . . ?
C3 C5 C7 113.0(3) . . ?
N10A C13A C18A 129.9(4) . . ?
N10A C13A C14A 112.6(3) . . ?
C18A C13A C14A 117.4(4) . . ?
C22 C21 C20 117.8(4) . . ?
C22 C21 C29 121.9(4) . . ?
C20 C21 C29 120.3(4) . . ?
N5A C3A C1A 107.5(3) . . ?
N5A C3A C5A 118.3(4) . . ?
C1A C3A C5A 134.2(4) . . ?
C24A C19A C14A 105.7(3) . . ?
C20A C19A C24A 121.9(4) . . ?
C20A C19A C14A 132.2(4) . . ?
C13A C18A N2A 119.3(4) . . ?
C17A C18A N2A 120.7(4) . . ?
C17A C18A C13A 120.0(4) . . ?
C13A C14A C19A 105.1(3) . . ?
C15A C14A C13A 121.9(4) . . ?
C15A C14A C19A 133.0(4) . . ?
C24A C23A N1A 119.8(3) . . ?
C24A C23A C22A 119.3(4) . . ?
C22A C23A N1A 120.9(4) . . ?
C16A C15A C14A 120.2(4) . . ?
N5 C11 C9 107.8(3) . . ?
C9 C7 C5 111.2(3) . . ?
C15A C16A C17A 118.0(4) . . ?
C15A C16A C25A 120.6(4) . . ?
C17A C16A C25A 121.3(4) . . ?
C13 C18 N2 119.1(4) . . ?
C17 C18 N2 120.6(4) . . ?
C17 C18 C13 120.4(4) . . ?
C18A C17A C16A 122.3(4) . . ?
C16 C15 C14 120.5(4) . . ?
C21A C20A C19A 120.4(4) . . ?
N6 C12 C10 109.1(4) . . ?
C11 C9 C7 109.3(3) . . ?
N5A C11A C9A 108.9(4) . . ?
C4A C6A C8A 112.7(4) . . ?
C4 C6 C8 112.0(4) . . ?
N6A C12A C10A 108.3(4) . . ?
C8 C10 C12 109.8(4) . . ?
C3A C5A C7A 113.3(4) . . ?
C18 C17 C16 122.1(4) . . ?
C23A C22A C21A 122.4(5) . . ?
C21 C29 C32 107.0(5) . . ?
C30 C29 C21 113.6(4) . . ?
C30 C29 C32 99.7(6) . . ?
C31 C29 C21 114.0(5) . . ?
C31 C29 C30 118.8(6) . . ?
C31 C29 C32 100.8(6) . . ?
C15 C16 C17 118.1(4) . . ?
C15 C16 C25 120.8(4) . . ?
C17 C16 C25 121.1(5) . . ?
C20A C21A C22A 117.8(4) . . ?
C20A C21A C29A 121.3(5) . . ?
C22A C21A C29A 120.9(5) . . ?
C10 C8 C6 111.9(4) . . ?
C16A C25A C27A 108.7(6) . . ?
C26A C25A C16A 110.2(5) . . ?
C26A C25A C27A 102.4(6) . . ?
C28A C25A C16A 114.6(5) . . ?
C28A C25A C26A 115.2(7) . . ?
C28A C25A C27A 104.6(6) . . ?
C10A C8A C6A 111.6(5) . . ?
C7A C9A C11A 110.6(5) . . ?
C9A C7A C5A 112.5(5) . . ?
C12A C10A C8A 110.0(5) . . ?
C16 C25 C27 105.4(6) . . ?
C28 C25 C16 112.9(6) . . ?
C28 C25 C26 121.2(7) . . ?
C28 C25 C27 100.6(7) . . ?
C26 C25 C16 115.0(5) . . ?
C26 C25 C27 97.5(8) . . ?
C32A C29A C21A 109.4(5) . . ?
C31A C29A C21A 108.4(6) . . ?
C31A C29A C32A 111.3(7) . . ?
C30A C29A C21A 112.7(6) . . ?
C30A C29A C32A 106.6(7) . . ?
C30A C29A C31A 108.5(8) . . ?

loop_
_geom_bond_atom_site_label_1
_geom_bond_atom_site_label_2
_geom_bond_distance
_geom_bond_site_symmetry_2
_geom_bond_publ_flag
Mn1 N10 1.968(3) . ?
Mn1 N10A 1.974(3) . ?
Mn1 C1 2.070(4) . ?
Mn1 C1A 2.075(4) . ?
Mn1 C2A 2.087(4) . ?
Mn1 C2 2.084(4) . ?
P1 F1 1.577(4) . ?
P1 F5 1.617(5) . ?
P1 F3 1.594(4) . ?
P1 F4 1.596(4) . ?
P1 F2 1.585(6) . ?
P1 F6 1.595(4) . ?
N10 C13 1.387(5) . ?
N10 C24 1.386(5) . ?
N10A C24A 1.383(5) . ?
N10A C13A 1.381(5) . ?
N1 N3 1.351(4) . ?
N1 C1 1.382(5) . ?
N1 C23 1.417(5) . ?
N5 N3 1.310(5) . ?
N5 C3 1.364(5) . ?
N5 C11 1.465(5) . ?
N1A N3A 1.346(5) . ?
N1A C1A 1.378(5) . ?
N1A C23A 1.424(5) . ?
N2A N4A 1.344(5) . ?
N2A C2A 1.373(5) . ?
N2A C18A 1.421(5) . ?
N6A N4A 1.303(5) . ?
N6A C4A 1.355(5) . ?
N6A C12A 1.474(5) . ?
N2 N4 1.353(5) . ?
N2 C2 1.374(5) . ?
N2 C18 1.427(5) . ?
N6 N4 1.306(5) . ?
N6 C4 1.348(5) . ?
N6 C12 1.485(5) . ?
N5A N3A 1.318(5) . ?
N5A C3A 1.359(5) . ?
N5A C11A 1.476(5) . ?
C1 C3 1.416(5) . ?
C1A C3A 1.409(6) . ?
C3 C5 1.492(5) . ?
C23 C24 1.396(5) . ?
C23 C22 1.386(5) . ?
C14 C13 1.417(5) . ?
C14 C19 1.440(6) . ?
C14 C15 1.396(6) . ?
C2A C4A 1.412(6) . ?
C2 C4 1.420(6) . ?
C4A C6A 1.499(6) . ?
C13 C18 1.394(6) . ?
C19 C24 1.415(5) . ?
C19 C20 1.386(6) . ?
C24A C19A 1.411(6) . ?
C24A C23A 1.389(6) . ?
C22 C21 1.397(6) . ?
C20 C21 1.401(6) . ?
C4 C6 1.494(6) . ?
C5 C7 1.530(6) . ?
C13A C18A 1.396(6) . ?
C13A C14A 1.417(6) . ?
C21 C29 1.535(6) . ?
C3A C5A 1.501(6) . ?
C19A C14A 1.432(6) . ?
C19A C20A 1.395(6) . ?
C18A C17A 1.389(6) . ?
C14A C15A 1.392(6) . ?
C23A C22A 1.401(6) . ?
C15A C16A 1.383(7) . ?
C11 C9 1.505(6) . ?
C7 C9 1.528(6) . ?
C16A C17A 1.404(6) . ?
C16A C25A 1.542(6) . ?
C18 C17 1.384(6) . ?
C15 C16 1.381(7) . ?
C20A C21A 1.371(7) . ?
C12 C10 1.490(7) . ?
C11A C9A 1.508(7) . ?
C6A C8A 1.539(6) . ?
C6 C8 1.539(6) . ?
C12A C10A 1.499(7) . ?
C10 C8 1.482(7) . ?
C5A C7A 1.514(6) . ?
C17 C16 1.404(7) . ?
C22A C21A 1.408(7) . ?
C29 C30 1.477(8) . ?
C29 C31 1.428(9) . ?
C29 C32 1.627(9) . ?
C16 C25 1.543(7) . ?
C21A C29A 1.542(7) . ?
C25A C26A 1.487(10) . ?
C25A C28A 1.424(9) . ?
C25A C27A 1.591(10) . ?
C8A C10A 1.503(8) . ?
C9A C7A 1.498(8) . ?
C25 C28 1.415(9) . ?
C25 C26 1.442(9) . ?
C25 C27 1.636(14) . ?
C29A C32A 1.503(9) . ?
C29A C31A 1.503(12) . ?
C29A C30A 1.493(11) . ?

loop_
_smtbx_masks_void_nr
_smtbx_masks_void_average_x
_smtbx_masks_void_average_y
_smtbx_masks_void_average_z
_smtbx_masks_void_volume
_smtbx_masks_void_count_electrons
_smtbx_masks_void_content
1 -0.117 0.163 0.577 564.9 71.7 ?
2 0.609 0.337 0.077 564.9 72.1 ?
3 -0.553 0.663 0.923 564.9 71.6 ?
4 -0.062 0.837 0.423 564.9 72.0 ?
5 0.255 0.538 0.461 16.5 0.0 ?
6 0.255 0.962 0.961 16.5 0.0 ?
7 0.745 0.038 0.039 16.5 0.0 ?
8 0.745 0.462 0.539 16.5 0.0 ?
